data_2233429
loop_
_publ_author_name
'Zeng, Tao'
'Hou, Yu-Ping'
'Ren, Wan-Zhong'
'Xu, Wen-You'

_publ_section_title
;
 Diethyl 2,2-bis(3,5-di-<i>tert</i>-butyl-4-hydroxybenzyl)malonate
;
_journal_coeditor_code FB2240
_journal_issue 2
_journal_name_full 'Acta Crystallographica Section E'
_journal_page_first o448
_journal_paper_doi 10.1107/S1600536811054900
_journal_volume 68
_journal_year 2012
_chemical_formula_iupac 'C37 H56 O6'
_chemical_formula_moiety 'C37 H56 O6'
_chemical_formula_sum 'C37 H56 O6'
_chemical_formula_weight 596.82
_chemical_name_systematic
;
Diethyl 2,2-bis(3,5-di-<i>tert</i>-butyl-4-hydroxybenzyl)malonate
;
_space_group_IT_number 15
_symmetry_cell_setting monoclinic
_symmetry_space_group_name_Hall '-C 2yc'
_symmetry_space_group_name_H-M 'C 1 2/c 1'
_atom_sites_solution_hydrogens difmap
_atom_sites_solution_primary direct
_atom_sites_solution_secondary difmap
_audit_creation_method SHELXL-97
_cell_angle_alpha 90.00
_cell_angle_beta 111.344(5)
_cell_angle_gamma 90.00
_cell_formula_units_Z 4
_cell_length_a 20.006(6)
_cell_length_b 13.610(4)
_cell_length_c 14.252(4)
_cell_measurement_reflns_used 2211
_cell_measurement_temperature 294(2)
_cell_measurement_theta_max 23.30
_cell_measurement_theta_min 2.19
_cell_volume 3614.4(18)
_computing_cell_refinement '<i>SAINT</i> (Bruker, 1997)'
_computing_data_collection '<i>SMART</i> (Bruker, 1997)'
_computing_data_reduction '<i>SAINT</i> (Bruker, 1997)'
_computing_molecular_graphics '<i>PLATON</i> (Spek, 2009) and <i>Mercury</i> (Macrae <i>et al.</i>, 2008)'
_computing_publication_material '<i>SHELXL97</i> (Sheldrick, 2008) and <i>publCIF</i> (Westrip, 2010)'
_computing_structure_refinement '<i>SHELXL97</i> (Sheldrick, 2008)'
_computing_structure_solution '<i>SHELXS97</i> (Sheldrick, 2008)'
_diffrn_ambient_temperature 294(2)
_diffrn_measured_fraction_theta_full 0.999
_diffrn_measured_fraction_theta_max 0.999
_diffrn_measurement_device_type 'Bruker SMART 1000'
_diffrn_measurement_method '\f and \w scans'
_diffrn_radiation_monochromator graphite
_diffrn_radiation_source 'fine-focus sealed tube'
_diffrn_radiation_type MoK\a
_diffrn_radiation_wavelength 0.71073
_diffrn_reflns_av_R_equivalents 0.0423
_diffrn_reflns_av_sigmaI/netI 0.0481
_diffrn_reflns_limit_h_max 20
_diffrn_reflns_limit_h_min -24
_diffrn_reflns_limit_k_max 11
_diffrn_reflns_limit_k_min -16
_diffrn_reflns_limit_l_max 17
_diffrn_reflns_limit_l_min -14
_diffrn_reflns_number 9457
_diffrn_reflns_theta_full 25.25
_diffrn_reflns_theta_max 25.25
_diffrn_reflns_theta_min 1.85
_diffrn_standards_decay_% 0
_diffrn_standards_number 0
_exptl_absorpt_coefficient_mu 0.073
_exptl_absorpt_correction_T_max 0.9885
_exptl_absorpt_correction_T_min 0.9842
_exptl_absorpt_correction_type multi-scan
_exptl_absorpt_process_details '(<i>SADABS</i>; Sheldrick, 1996)'
_exptl_crystal_colour colourless
_exptl_crystal_density_diffrn 1.097
_exptl_crystal_density_method 'not measured'
_exptl_crystal_description block
_exptl_crystal_F_000 1304
_exptl_crystal_size_max 0.22
_exptl_crystal_size_mid 0.18
_exptl_crystal_size_min 0.16
_refine_diff_density_max 0.339
_refine_diff_density_min -0.245
_refine_ls_extinction_coef 0.0090(10)
_refine_ls_extinction_expression Fc^*^=kFc[1+0.001xFc^2^\l^3^/sin(2\q)]^-1/4^
_refine_ls_extinction_method '<i>SHELXL97</i> (Sheldrick, 2008)'
_refine_ls_goodness_of_fit_ref 1.055
_refine_ls_hydrogen_treatment mixed
_refine_ls_matrix_type full
_refine_ls_number_constraints 102
_refine_ls_number_parameters 206
_refine_ls_number_reflns 3280
_refine_ls_number_restraints 1
_refine_ls_restrained_S_all 1.055
_refine_ls_R_factor_all 0.0951
_refine_ls_R_factor_gt 0.0527
_refine_ls_shift/su_max 0.000
_refine_ls_shift/su_mean 0.000
_refine_ls_structure_factor_coef Fsqd
_refine_ls_weighting_details 'calc w=1/[\s^2^(Fo^2^)+(0.0716P)^2^+0.7136P] where P=(Fo^2^+2Fc^2^)/3'
_refine_ls_weighting_scheme calc
_refine_ls_wR_factor_gt 0.1355
_refine_ls_wR_factor_ref 0.1508
_reflns_number_gt 2010
_reflns_number_total 3280
_reflns_threshold_expression I>2sigma(I)
_cod_data_source_file fb2240.cif
_cod_data_source_block I
_cod_original_sg_symbol_H-M 'C 2/c'
_cod_database_code 2233429
_cod_database_fobs_code 2233429

loop_
_symmetry_equiv_pos_as_xyz
'x, y, z'
'-x, y, -z+1/2'
'x+1/2, y+1/2, z'
'-x+1/2, y+1/2, -z+1/2'
'-x, -y, -z'
'x, -y, z-1/2'
'-x+1/2, -y+1/2, -z'
'x+1/2, -y+1/2, z-1/2'

loop_
_atom_site_type_symbol
_atom_site_label
_atom_site_fract_x
_atom_site_fract_y
_atom_site_fract_z
_atom_site_U_iso_or_equiv
_atom_site_adp_type
_atom_site_calc_flag
_atom_site_refinement_flags
_atom_site_occupancy
_atom_site_symmetry_multiplicity
O O1 0.71866(9) 0.42187(11) 0.62113(12) 0.0666(5) Uani d D 1 8
H H1 0.7512(12) 0.3850(16) 0.6488(18) 0.080 Uiso d D 1 8
O O2 0.62147(8) 0.10154(10) 0.29387(12) 0.0648(5) Uani d . 1 8
O O3 0.54675(8) 0.02822(10) 0.35618(12) 0.0569(5) Uani d . 1 8
C C1 0.66141(11) 0.37176(15) 0.55316(15) 0.0447(5) Uani d . 1 8
C C2 0.64934(10) 0.27165(15) 0.56606(14) 0.0427(5) Uani d . 1 8
C C3 0.59129(11) 0.22877(15) 0.49092(14) 0.0442(5) Uani d . 1 8
H H3A 0.5820 0.1627 0.4976 0.053 Uiso calc R 1 8
C C4 0.54664(10) 0.27825(14) 0.40700(14) 0.0410(5) Uani d . 1 8
C C5 0.55917(10) 0.37794(14) 0.40102(15) 0.0442(5) Uani d . 1 8
H H5A 0.5288 0.4130 0.3460 0.053 Uiso calc R 1 8
C C6 0.61499(11) 0.42780(14) 0.47341(14) 0.0433(5) Uani d . 1 8
C C7 0.62391(12) 0.54031(16) 0.46818(17) 0.0563(6) Uani d . 1 8
C C8 0.69596(16) 0.56725(19) 0.4609(2) 0.0836(9) Uani d . 1 8
H H8A 0.6997 0.6374 0.4579 0.125 Uiso calc R 1 8
H H8B 0.6992 0.5386 0.4011 0.125 Uiso calc R 1 8
H H8C 0.7342 0.5427 0.5189 0.125 Uiso calc R 1 8
C C9 0.56543(16) 0.58469(17) 0.3764(2) 0.0934(10) Uani d . 1 8
H H9A 0.5193 0.5717 0.3801 0.140 Uiso calc R 1 8
H H9B 0.5677 0.5559 0.3162 0.140 Uiso calc R 1 8
H H9C 0.5725 0.6544 0.3753 0.140 Uiso calc R 1 8
C C10 0.61797(15) 0.58785(18) 0.5627(2) 0.0780(8) Uani d . 1 8
H H10A 0.5727 0.5708 0.5673 0.117 Uiso calc R 1 8
H H10B 0.6213 0.6580 0.5584 0.117 Uiso calc R 1 8
H H10C 0.6562 0.5645 0.6215 0.117 Uiso calc R 1 8
C C11 0.69699(12) 0.21224(15) 0.65805(15) 0.0509(6) Uani d . 1 8
C C12 0.77149(12) 0.19636(19) 0.6533(2) 0.0744(8) Uani d . 1 8
H H12A 0.7666 0.1663 0.5902 0.112 Uiso calc R 1 8
H H12B 0.7992 0.1543 0.7076 0.112 Uiso calc R 1 8
H H12C 0.7953 0.2585 0.6590 0.112 Uiso calc R 1 8
C C13 0.66642(15) 0.10925(19) 0.6605(2) 0.0815(9) Uani d . 1 8
H H13A 0.6176 0.1147 0.6563 0.122 Uiso calc R 1 8
H H13B 0.6944 0.0771 0.7223 0.122 Uiso calc R 1 8
H H13C 0.6682 0.0716 0.6046 0.122 Uiso calc R 1 8
C C14 0.7024(2) 0.2628(2) 0.75627(18) 0.1034(11) Uani d . 1 8
H H14A 0.7281 0.3236 0.7627 0.155 Uiso calc R 1 8
H H14B 0.7276 0.2208 0.8121 0.155 Uiso calc R 1 8
H H14C 0.6551 0.2757 0.7557 0.155 Uiso calc R 1 8
C C15 0.48315(10) 0.22752(14) 0.32896(15) 0.0432(5) Uani d . 1 8
H H15A 0.4486 0.2774 0.2933 0.052 Uiso calc R 1 8
H H15B 0.4604 0.1860 0.3639 0.052 Uiso calc R 1 8
C C16 0.5000 0.16358(19) 0.2500 0.0390(7) Uani d S 1 4
C C17 0.56390(11) 0.09625(14) 0.30121(16) 0.0452(5) Uani d . 1 8
C C18 0.60223(15) -0.04431(19) 0.4048(2) 0.0806(9) Uani d . 1 8
H H18A 0.6138 -0.0811 0.3544 0.097 Uiso calc R 1 8
H H18B 0.6454 -0.0117 0.4487 0.097 Uiso calc R 1 8
C C19 0.5756(2) -0.1098(2) 0.4627(3) 0.1349(15) Uani d . 1 8
H H19A 0.5583 -0.0721 0.5061 0.202 Uiso calc R 1 8
H H19B 0.6136 -0.1522 0.5027 0.202 Uiso calc R 1 8
H H19C 0.5372 -0.1487 0.4179 0.202 Uiso calc R 1 8

loop_
_atom_site_aniso_label
_atom_site_aniso_U_11
_atom_site_aniso_U_22
_atom_site_aniso_U_33
_atom_site_aniso_U_12
_atom_site_aniso_U_13
_atom_site_aniso_U_23
O1 0.0501(10) 0.0581(10) 0.0683(11) 0.0038(8) -0.0064(8) -0.0100(8)
O2 0.0362(9) 0.0680(11) 0.0886(12) 0.0093(7) 0.0209(8) 0.0083(9)
O3 0.0506(9) 0.0445(9) 0.0687(10) 0.0078(7) 0.0133(8) 0.0154(8)
C1 0.0392(12) 0.0532(13) 0.0402(12) 0.0006(10) 0.0125(10) -0.0089(10)
C2 0.0412(12) 0.0520(13) 0.0357(11) 0.0039(10) 0.0150(10) -0.0004(10)
C3 0.0450(12) 0.0457(12) 0.0434(12) 0.0003(9) 0.0179(10) 0.0027(10)
C4 0.0370(11) 0.0462(12) 0.0406(11) 0.0020(9) 0.0149(9) -0.0023(9)
C5 0.0405(12) 0.0485(13) 0.0403(11) 0.0072(9) 0.0107(10) 0.0008(10)
C6 0.0426(12) 0.0442(12) 0.0424(12) 0.0030(9) 0.0146(10) -0.0024(10)
C7 0.0490(14) 0.0466(13) 0.0623(15) 0.0011(10) 0.0071(12) -0.0023(11)
C8 0.081(2) 0.0697(17) 0.105(2) -0.0119(14) 0.0392(17) 0.0075(16)
C9 0.098(2) 0.0500(15) 0.091(2) -0.0007(14) -0.0152(17) 0.0087(14)
C10 0.083(2) 0.0578(16) 0.0886(19) 0.0071(13) 0.0263(16) -0.0202(14)
C11 0.0536(14) 0.0575(14) 0.0390(12) 0.0061(10) 0.0137(10) 0.0040(10)
C12 0.0547(16) 0.0748(17) 0.0890(19) 0.0154(12) 0.0204(14) 0.0210(15)
C13 0.0780(19) 0.0861(19) 0.0679(17) -0.0075(15) 0.0115(14) 0.0331(15)
C14 0.146(3) 0.114(2) 0.0415(15) 0.039(2) 0.0247(17) 0.0077(15)
C15 0.0357(11) 0.0466(12) 0.0462(12) 0.0021(9) 0.0135(9) 0.0023(10)
C16 0.0318(15) 0.0369(15) 0.0434(16) 0.000 0.0079(13) 0.000
C17 0.0389(13) 0.0398(12) 0.0529(13) -0.0006(9) 0.0118(10) -0.0039(10)
C18 0.080(2) 0.0642(17) 0.088(2) 0.0283(14) 0.0186(16) 0.0248(15)
C19 0.120(3) 0.099(2) 0.193(4) 0.031(2) 0.066(3) 0.083(3)

loop_
_atom_type_symbol
_atom_type_description
_atom_type_scat_dispersion_real
_atom_type_scat_dispersion_imag
_atom_type_scat_source
C C 0.0033 0.0016 'International Tables Vol C Tables 4.2.6.8 and 6.1.1.4'
H H 0.0000 0.0000 'International Tables Vol C Tables 4.2.6.8 and 6.1.1.4'
O O 0.0106 0.0060 'International Tables Vol C Tables 4.2.6.8 and 6.1.1.4'

loop_
_geom_angle_atom_site_label_1
_geom_angle_atom_site_label_2
_geom_angle_atom_site_label_3
_geom_angle_site_symmetry_1
_geom_angle_site_symmetry_3
_geom_angle
C1 O1 H1 . . 110.7(19)
C17 O3 C18 . . 115.76(19)
O1 C1 C6 . . 115.80(19)
O1 C1 C2 . . 121.62(18)
C6 C1 C2 . . 122.53(18)
C3 C2 C1 . . 116.16(18)
C3 C2 C11 . . 121.36(18)
C1 C2 C11 . . 122.48(18)
C4 C3 C2 . . 123.98(19)
C4 C3 H3A . . 118.0
C2 C3 H3A . . 118.0
C3 C4 C5 . . 117.11(18)
C3 C4 C15 . . 121.26(18)
C5 C4 C15 . . 121.46(17)
C4 C5 C6 . . 123.08(18)
C4 C5 H5A . . 118.5
C6 C5 H5A . . 118.5
C5 C6 C1 . . 116.87(19)
C5 C6 C7 . . 121.54(17)
C1 C6 C7 . . 121.56(18)
C9 C7 C8 . . 107.1(2)
C9 C7 C10 . . 107.7(2)
C8 C7 C10 . . 109.6(2)
C9 C7 C6 . . 111.54(18)
C8 C7 C6 . . 111.67(18)
C10 C7 C6 . . 109.11(19)
C7 C8 H8A . . 109.5
C7 C8 H8B . . 109.5
H8A C8 H8B . . 109.5
C7 C8 H8C . . 109.5
H8A C8 H8C . . 109.5
H8B C8 H8C . . 109.5
C7 C9 H9A . . 109.5
C7 C9 H9B . . 109.5
H9A C9 H9B . . 109.5
C7 C9 H9C . . 109.5
H9A C9 H9C . . 109.5
H9B C9 H9C . . 109.5
C7 C10 H10A . . 109.5
C7 C10 H10B . . 109.5
H10A C10 H10B . . 109.5
C7 C10 H10C . . 109.5
H10A C10 H10C . . 109.5
H10B C10 H10C . . 109.5
C14 C11 C12 . . 111.0(2)
C14 C11 C13 . . 106.6(2)
C12 C11 C13 . . 105.9(2)
C14 C11 C2 . . 111.06(18)
C12 C11 C2 . . 110.30(17)
C13 C11 C2 . . 111.76(18)
C11 C12 H12A . . 109.5
C11 C12 H12B . . 109.5
H12A C12 H12B . . 109.5
C11 C12 H12C . . 109.5
H12A C12 H12C . . 109.5
H12B C12 H12C . . 109.5
C11 C13 H13A . . 109.5
C11 C13 H13B . . 109.5
H13A C13 H13B . . 109.5
C11 C13 H13C . . 109.5
H13A C13 H13C . . 109.5
H13B C13 H13C . . 109.5
C11 C14 H14A . . 109.5
C11 C14 H14B . . 109.5
H14A C14 H14B . . 109.5
C11 C14 H14C . . 109.5
H14A C14 H14C . . 109.5
H14B C14 H14C . . 109.5
C4 C15 C16 . . 116.22(15)
C4 C15 H15A . . 108.2
C16 C15 H15A . . 108.2
C4 C15 H15B . . 108.2
C16 C15 H15B . . 108.2
H15A C15 H15B . . 107.4
C17 C16 C17 2_655 . 106.2(2)
C17 C16 C15 2_655 2_655 110.79(10)
C17 C16 C15 . 2_655 108.55(11)
C17 C16 C15 2_655 . 108.55(11)
C17 C16 C15 . . 110.79(10)
C15 C16 C15 2_655 . 111.9(2)
O2 C17 O3 . . 123.65(19)
O2 C17 C16 . . 126.01(18)
O3 C17 C16 . . 110.34(17)
C19 C18 O3 . . 108.3(3)
C19 C18 H18A . . 110.0
O3 C18 H18A . . 110.0
C19 C18 H18B . . 110.0
O3 C18 H18B . . 110.0
H18A C18 H18B . . 108.4
C18 C19 H19A . . 109.5
C18 C19 H19B . . 109.5
H19A C19 H19B . . 109.5
C18 C19 H19C . . 109.5
H19A C19 H19C . . 109.5
H19B C19 H19C . . 109.5

loop_
_geom_bond_atom_site_label_1
_geom_bond_atom_site_label_2
_geom_bond_site_symmetry_2
_geom_bond_distance
O1 C1 . 1.381(2)
O1 H1 . 0.803(16)
O2 C17 . 1.196(2)
O3 C17 . 1.336(2)
O3 C18 . 1.459(3)
C1 C6 . 1.403(3)
C1 C2 . 1.407(3)
C2 C3 . 1.389(3)
C2 C11 . 1.540(3)
C3 C4 . 1.380(3)
C3 H3A . 0.9300
C4 C5 . 1.388(3)
C4 C15 . 1.516(3)
C5 C6 . 1.390(3)
C5 H5A . 0.9300
C6 C7 . 1.547(3)
C7 C9 . 1.526(3)
C7 C8 . 1.527(4)
C7 C10 . 1.538(3)
C8 H8A . 0.9600
C8 H8B . 0.9600
C8 H8C . 0.9600
C9 H9A . 0.9600
C9 H9B . 0.9600
C9 H9C . 0.9600
C10 H10A . 0.9600
C10 H10B . 0.9600
C10 H10C . 0.9600
C11 C14 . 1.528(3)
C11 C12 . 1.532(3)
C11 C13 . 1.535(3)
C12 H12A . 0.9600
C12 H12B . 0.9600
C12 H12C . 0.9600
C13 H13A . 0.9600
C13 H13B . 0.9600
C13 H13C . 0.9600
C14 H14A . 0.9600
C14 H14B . 0.9600
C14 H14C . 0.9600
C15 C16 . 1.554(2)
C15 H15A . 0.9700
C15 H15B . 0.9700
C16 C17 2_655 1.526(2)
C16 C17 . 1.526(2)
C16 C15 2_655 1.554(2)
C18 C19 . 1.442(4)
C18 H18A . 0.9700
C18 H18B . 0.9700
C19 H19A . 0.9600
C19 H19B . 0.9600
C19 H19C . 0.9600

loop_
_geom_hbond_atom_site_label_D
_geom_hbond_atom_site_label_H
_geom_hbond_atom_site_label_A
_geom_hbond_site_symmetry_A
_geom_hbond_distance_DH
_geom_hbond_distance_HA
_geom_hbond_distance_DA
_geom_hbond_angle_DHA
O1 H1 O2 7_656 0.803(16) 2.38(2) 2.996(2) 134(2)
C12 H12C O2 7_656 0.96 2.46 3.398(3) 167

loop_
_geom_torsion_atom_site_label_1
_geom_torsion_atom_site_label_2
_geom_torsion_atom_site_label_3
_geom_torsion_atom_site_label_4
_geom_torsion_site_symmetry_1
_geom_torsion_site_symmetry_4
_geom_torsion
O1 C1 C2 C3 . . -178.03(19)
C6 C1 C2 C3 . . 4.5(3)
O1 C1 C2 C11 . . 2.3(3)
C6 C1 C2 C11 . . -175.11(18)
C1 C2 C3 C4 . . 0.2(3)
C11 C2 C3 C4 . . 179.83(18)
C2 C3 C4 C5 . . -3.3(3)
C2 C3 C4 C15 . . -178.59(19)
C3 C4 C5 C6 . . 1.8(3)
C15 C4 C5 C6 . . 177.16(19)
C4 C5 C6 C1 . . 2.5(3)
C4 C5 C6 C7 . . -175.45(19)
O1 C1 C6 C5 . . 176.62(18)
C2 C1 C6 C5 . . -5.8(3)
O1 C1 C6 C7 . . -5.4(3)
C2 C1 C6 C7 . . 172.14(19)
C5 C6 C7 C9 . . -0.2(3)
C1 C6 C7 C9 . . -178.0(2)
C5 C6 C7 C8 . . -120.0(2)
C1 C6 C7 C8 . . 62.1(3)
C5 C6 C7 C10 . . 118.7(2)
C1 C6 C7 C10 . . -59.1(3)
C3 C2 C11 C14 . . -126.1(3)
C1 C2 C11 C14 . . 53.5(3)
C3 C2 C11 C12 . . 110.4(2)
C1 C2 C11 C12 . . -69.9(3)
C3 C2 C11 C13 . . -7.1(3)
C1 C2 C11 C13 . . 172.5(2)
C3 C4 C15 C16 . . -81.2(2)
C5 C4 C15 C16 . . 103.7(2)
C4 C15 C16 C17 . 2_655 163.70(16)
C4 C15 C16 C17 . . 47.5(2)
C4 C15 C16 C15 . 2_655 -73.76(15)
C18 O3 C17 O2 . . -2.7(3)
C18 O3 C17 C16 . . 176.81(18)
C17 C16 C17 O2 2_655 . 129.7(2)
C15 C16 C17 O2 2_655 . 10.6(3)
C15 C16 C17 O2 . . -112.6(2)
C17 C16 C17 O3 2_655 . -49.75(12)
C15 C16 C17 O3 2_655 . -168.89(16)
C15 C16 C17 O3 . . 67.9(2)
C17 O3 C18 C19 . . 178.4(3)
